data_4027190
loop_
_publ_author_name
'Jelena Veljkovi\'c'
'Lidija Uzelac'
'Kre\<simir Mol\<canov'
'Kata Mlinari\'c-Majerski'
'Marijeta Kralj'
'Peter Wan'
'Nikola Basari\'c'

_publ_section_title
;
 Sterically Congested Adamantylnaphthalene Quinone Methides
;
_journal_name_full 'Journal of Organic Chemistry'
_journal_page_first 4596
_journal_page_last 4610
_journal_paper_doi 10.1021/jo3002479
_journal_volume 77
_journal_year 2012
_chemical_absolute_configuration unk
_chemical_formula_moiety 'C20 H20 O1'
_chemical_formula_sum 'C20 H20 O'
_chemical_formula_weight 276.36
_space_group_IT_number 29
_symmetry_cell_setting orthorhombic
_symmetry_space_group_name_Hall 'P 2c -2b'
_symmetry_space_group_name_H-M 'P b c 21'
_audit_conform_dict_location ftp://ftp.iucr.org/pub/cif_core.dic
_audit_conform_dict_name cif_core.dic
_audit_conform_dict_version 2.3
_audit_creation_date 2012-01-23T13:13:27-00:00
_audit_creation_method 'WinGX routine CIF_UPDATE'
_cell_angle_alpha 90
_cell_angle_beta 90
_cell_angle_gamma 90
_cell_formula_units_Z 4
_cell_length_a 9.6033(6)
_cell_length_b 13.7896(8)
_cell_length_c 11.3522(6)
_cell_measurement_reflns_used 1926
_cell_measurement_temperature 293(2)
_cell_measurement_theta_max 76.4669
_cell_measurement_theta_min 3.2022
_cell_volume 1503.32(15)
_computing_cell_refinement
;
        CrysAlisPro, Agilent Technologies,
        Version 1.171.35.11 (release 16-05-2011 CrysAlis171 .NET)
        (compiled May 16 2011,17:55:39)
;
_computing_data_collection
;
        CrysAlisPro, Agilent Technologies,
        Version 1.171.35.11 (release 16-05-2011 CrysAlis171 .NET)
        (compiled May 16 2011,17:55:39)
;
_computing_data_reduction
;
        CrysAlisPro, Agilent Technologies,
        Version 1.171.35.11 (release 16-05-2011 CrysAlis171 .NET)
        (compiled May 16 2011,17:55:39)
;
_computing_molecular_graphics 'Ortep-3 for Windows (Farrugia, 1997)'
_computing_publication_material 'WinGX publication routines (Farrugia, 1999)'
_computing_structure_refinement 'SHELXL-97 (Sheldrick, 1997)'
_computing_structure_solution 'SHELXS-97 (Sheldrick, 1997)'
_diffrn_ambient_temperature 293(2)
_diffrn_measured_fraction_theta_full 0.979
_diffrn_measured_fraction_theta_max 0.979
_diffrn_measurement_device_type 'Xcalibur, Ruby'
_diffrn_measurement_method 'CCD, \w scans'
_diffrn_radiation_probe x-ray
_diffrn_radiation_type CuK\a
_diffrn_radiation_wavelength 1.54179
_diffrn_reflns_av_R_equivalents 0.046
_diffrn_reflns_limit_h_max 11
_diffrn_reflns_limit_h_min -11
_diffrn_reflns_limit_k_max 17
_diffrn_reflns_limit_k_min -14
_diffrn_reflns_limit_l_max 14
_diffrn_reflns_limit_l_min -13
_diffrn_reflns_number 4156
_diffrn_reflns_theta_full 76.66
_diffrn_reflns_theta_max 76.66
_diffrn_reflns_theta_min 4.6
_exptl_absorpt_coefficient_mu 0.563
_exptl_absorpt_correction_T_max 1
_exptl_absorpt_correction_T_min 0.154
_exptl_absorpt_correction_type multi-scan
_exptl_crystal_colour yellow
_exptl_crystal_density_diffrn 1.221
_exptl_crystal_description prism
_exptl_crystal_F_000 592
_exptl_crystal_size_max 0.15
_exptl_crystal_size_mid 0.10
_exptl_crystal_size_min 0.07
_refine_diff_density_max 0.3
_refine_diff_density_min -0.264
_refine_ls_abs_structure_details 'Flack H D (1983), Acta Cryst. A39, 876-881'
_refine_ls_abs_structure_Flack 1.9(11)
_refine_ls_extinction_coef 0.017(3)
_refine_ls_extinction_expression Fc^*^=kFc[1+0.001xFc^2^\l^3^/sin(2\q)]^-1/4^
_refine_ls_extinction_method SHELXL
_refine_ls_goodness_of_fit_ref 1.068
_refine_ls_hydrogen_treatment constr
_refine_ls_matrix_type full
_refine_ls_number_parameters 191
_refine_ls_number_reflns 2311
_refine_ls_number_restraints 1
_refine_ls_restrained_S_all 1.067
_refine_ls_R_factor_gt 0.0867
_refine_ls_shift/su_max 0
_refine_ls_structure_factor_coef Fsqd
_refine_ls_weighting_details 'calc w=1/[\s^2^(Fo^2^)+(0.1526P)^2^+0.4018P] where P=(Fo^2^+2Fc^2^)/3'
_refine_ls_weighting_scheme calc
_refine_ls_wR_factor_ref 0.2807
_reflns_number_gt 1633
_reflns_number_total 2311
_reflns_threshold_expression >2sigma(I)
_cod_data_source_file jo3002479_si_002.cif
_cod_data_source_block nikola-qm-1,2
_cod_database_code 4027190

loop_
_symmetry_equiv_pos_as_xyz
'x, y, z'
'-x, -y, z+1/2'
'-x, y+1/2, z'
'x, -y+1/2, z+1/2'

loop_
_atom_site_label
_atom_site_type_symbol
_atom_site_fract_x
_atom_site_fract_y
_atom_site_fract_z
_atom_site_U_iso_or_equiv
_atom_site_adp_type
_atom_site_occupancy
_atom_site_calc_flag
_atom_site_refinement_flags
C15 C 0.6195(5) 0.1128(4) 0.1373(5) 0.0689(12) Uani 1 d .
C11 C 0.7932(5) 0.0955(3) -0.0251(4) 0.0577(10) Uani 1 d .
C20 C 0.7215(5) 0.1559(4) 0.0647(5) 0.0660(12) Uani 1 d .
C12 C 0.7089(5) 0.0119(4) -0.0711(5) 0.0654(11) Uani 1 d .
O1 O 0.7150(4) -0.0197(4) -0.1709(4) 0.0915(14) Uani 1 d .
C3 C 1.0321(6) 0.1662(4) 0.0139(5) 0.0743(14) Uani 1 d .
H3 H 0.9834 0.2039 0.0744 0.089 Uiso 1 calc R
C2 C 0.9304(5) 0.1039(3) -0.0517(4) 0.0582(10) Uani 1 d .
C1 C 1.0052(6) 0.0445(5) -0.1439(5) 0.0822(16) Uani 1 d .
H1 H 0.9387 0.0032 -0.1861 0.099 Uiso 1 calc R
C16 C 0.5559(6) 0.1684(5) 0.2274(6) 0.0869(17) Uani 1 d .
H16 H 0.4886 0.1403 0.2754 0.104 Uiso 1 calc R
C10 C 1.1424(6) 0.1010(6) 0.0714(6) 0.100(2) Uani 1 d .
H10A H 1.2074 0.1406 0.1156 0.12 Uiso 1 calc R
H10B H 1.0976 0.0566 0.1258 0.12 Uiso 1 calc R
C14 C 0.5760(5) 0.0140(5) 0.1130(6) 0.0774(15) Uani 1 d .
H14 H 0.5178 -0.0174 0.1663 0.093 Uiso 1 calc R
C19 C 0.7481(6) 0.2537(5) 0.0794(7) 0.0816(16) Uani 1 d .
H19 H 0.8096 0.2844 0.0283 0.098 Uiso 1 calc R
C6 C 1.2916(6) 0.1118(5) -0.1063(6) 0.0804(15) Uani 1 d .
H6A H 1.3586 0.1518 -0.0649 0.097 Uiso 1 calc R
H6B H 1.3408 0.0743 -0.1654 0.097 Uiso 1 calc R
C5 C 1.1834(7) 0.1750(6) -0.1645(6) 0.0939(19) Uani 1 d .
H5 H 1.2291 0.2187 -0.2205 0.113 Uiso 1 calc R
C13 C 0.6174(6) -0.0330(5) 0.0163(6) 0.0792(15) Uani 1 d .
H13 H 0.5871 -0.0963 0.0041 0.095 Uiso 1 calc R
C7 C 1.2197(6) 0.0445(5) -0.0207(8) 0.094(2) Uani 1 d .
H7 H 1.2895 0.0034 0.0177 0.113 Uiso 1 calc R
C9 C 1.0777(8) 0.1128(7) -0.2296(6) 0.112(3) Uani 1 d .
H9A H 1.1244 0.0754 -0.2902 0.134 Uiso 1 calc R
H9B H 1.0093 0.1541 -0.2674 0.134 Uiso 1 calc R
C8 C 1.1159(7) -0.0184(5) -0.0824(10) 0.106(3) Uani 1 d .
H8A H 1.0712 -0.061 -0.0258 0.127 Uiso 1 calc R
H8B H 1.163 -0.0584 -0.1402 0.127 Uiso 1 calc R
C4 C 1.1073(7) 0.2346(5) -0.0717(10) 0.108(3) Uani 1 d .
H4A H 1.0404 0.2771 -0.1094 0.13 Uiso 1 calc R
H4B H 1.1734 0.2745 -0.0288 0.13 Uiso 1 calc R
C17 C 0.5926(7) 0.2628(6) 0.2443(7) 0.100(2) Uani 1 d .
H17 H 0.5554 0.2976 0.3071 0.12 Uiso 1 calc R
C18 C 0.6856(7) 0.3069(5) 0.1679(7) 0.097(2) Uani 1 d .
H18 H 0.7059 0.3725 0.1761 0.116 Uiso 1 calc R

loop_
_atom_site_aniso_label
_atom_site_aniso_U_11
_atom_site_aniso_U_22
_atom_site_aniso_U_33
_atom_site_aniso_U_23
_atom_site_aniso_U_13
_atom_site_aniso_U_12
C15 0.052(2) 0.092(3) 0.063(2) 0.008(2) 0.003(2) -0.005(2)
C11 0.055(2) 0.060(2) 0.058(2) 0.0007(18) 0.001(2) -0.0034(17)
C20 0.057(2) 0.079(3) 0.062(2) 0.008(2) 0.009(2) 0.002(2)
C12 0.057(2) 0.075(3) 0.064(3) -0.002(2) -0.006(2) -0.008(2)
O1 0.084(3) 0.110(3) 0.080(3) -0.021(2) 0.001(2) -0.023(2)
C3 0.062(3) 0.081(3) 0.080(3) -0.023(3) 0.016(3) -0.015(2)
C2 0.061(2) 0.059(2) 0.055(2) -0.0018(17) 0.002(2) -0.0057(18)
C1 0.063(3) 0.109(4) 0.075(3) -0.029(3) 0.008(3) -0.001(3)
C16 0.060(3) 0.124(5) 0.077(3) 0.002(3) 0.019(3) 0.003(3)
C10 0.069(3) 0.161(7) 0.070(3) 0.024(4) -0.006(3) -0.023(4)
C14 0.058(2) 0.099(4) 0.076(3) 0.024(3) -0.001(3) -0.014(3)
C19 0.075(3) 0.074(3) 0.096(4) -0.009(3) 0.028(3) -0.003(3)
C6 0.063(3) 0.090(3) 0.088(4) 0.004(3) 0.011(3) 0.001(3)
C5 0.076(3) 0.117(5) 0.088(4) 0.037(4) 0.025(3) -0.009(3)
C13 0.065(3) 0.088(3) 0.084(3) 0.005(3) -0.005(3) -0.016(2)
C7 0.065(3) 0.093(4) 0.125(6) 0.028(4) 0.002(4) 0.006(3)
C9 0.080(4) 0.194(9) 0.062(3) 0.006(4) 0.013(3) -0.003(5)
C8 0.071(3) 0.076(3) 0.171(8) -0.011(4) 0.016(5) 0.004(3)
C4 0.084(3) 0.072(3) 0.170(8) 0.013(4) 0.028(5) -0.009(3)
C17 0.086(4) 0.111(5) 0.103(5) -0.021(4) 0.025(4) 0.007(4)
C18 0.086(4) 0.090(4) 0.115(6) -0.015(4) 0.023(4) 0.005(3)

loop_
_atom_type_symbol
_atom_type_description
_atom_type_scat_dispersion_real
_atom_type_scat_dispersion_imag
_atom_type_scat_source
C C 0.0181 0.0091 'International Tables Vol C Tables 4.2.6.8 and 6.1.1.4'
H H 0 0 'International Tables Vol C Tables 4.2.6.8 and 6.1.1.4'
O O 0.0492 0.0322 'International Tables Vol C Tables 4.2.6.8 and 6.1.1.4'

loop_
_geom_angle_atom_site_label_1
_geom_angle_atom_site_label_2
_geom_angle_atom_site_label_3
_geom_angle
C20 C15 C16 119.5(5)
C20 C15 C14 118.9(5)
C16 C15 C14 121.4(5)
C2 C11 C20 123.7(4)
C2 C11 C12 120.8(4)
C20 C11 C12 114.8(4)
C19 C20 C15 117.9(5)
C19 C20 C11 123.0(4)
C15 C20 C11 119.1(5)
O1 C12 C13 120.6(5)
O1 C12 C11 125.0(5)
C13 C12 C11 114.4(5)
C2 C3 C10 109.0(5)
C2 C3 C4 110.1(6)
C10 C3 C4 107.7(5)
C2 C3 H3 110
C10 C3 H3 110
C4 C3 H3 110
C11 C2 C3 124.8(4)
C11 C2 C1 124.7(4)
C3 C2 C1 110.2(4)
C2 C1 C9 108.9(5)
C2 C1 C8 108.7(6)
C9 C1 C8 108.8(6)
C2 C1 H1 110.1
C9 C1 H1 110.1
C8 C1 H1 110.1
C17 C16 C15 120.5(6)
C17 C16 H16 119.8
C15 C16 H16 119.8
C7 C10 C3 110.5(5)
C7 C10 H10A 109.6
C3 C10 H10A 109.6
C7 C10 H10B 109.6
C3 C10 H10B 109.6
H10A C10 H10B 108.1
C13 C14 C15 121.8(5)
C13 C14 H14 119.1
C15 C14 H14 119.1
C18 C19 C20 121.7(6)
C18 C19 H19 119.2
C20 C19 H19 119.2
C5 C6 C7 108.8(5)
C5 C6 H6A 109.9
C7 C6 H6A 109.9
C5 C6 H6B 109.9
C7 C6 H6B 109.9
H6A C6 H6B 108.3
C6 C5 C9 110.3(7)
C6 C5 C4 109.8(6)
C9 C5 C4 108.7(5)
C6 C5 H5 109.3
C9 C5 H5 109.3
C4 C5 H5 109.3
C14 C13 C12 122.0(5)
C14 C13 H13 119
C12 C13 H13 119
C8 C7 C10 107.3(6)
C8 C7 C6 111.1(7)
C10 C7 C6 110.8(6)
C8 C7 H7 109.2
C10 C7 H7 109.2
C6 C7 H7 109.2
C5 C9 C1 110.1(5)
C5 C9 H9A 109.6
C1 C9 H9A 109.6
C5 C9 H9B 109.6
C1 C9 H9B 109.6
H9A C9 H9B 108.2
C7 C8 C1 110.2(5)
C7 C8 H8A 109.6
C1 C8 H8A 109.6
C7 C8 H8B 109.6
C1 C8 H8B 109.6
H8A C8 H8B 108.1
C5 C4 C3 109.4(5)
C5 C4 H4A 109.8
C3 C4 H4A 109.8
C5 C4 H4B 109.8
C3 C4 H4B 109.8
H4A C4 H4B 108.2
C16 C17 C18 119.8(6)
C16 C17 H17 120.1
C18 C17 H17 120.1
C19 C18 C17 120.2(7)
C19 C18 H18 119.9
C17 C18 H18 119.9

loop_
_geom_bond_atom_site_label_1
_geom_bond_atom_site_label_2
_geom_bond_distance
C15 C20 1.412(6)
C15 C16 1.417(8)
C15 C14 1.451(8)
C11 C2 1.357(6)
C11 C20 1.486(7)
C11 C12 1.503(6)
C20 C19 1.382(8)
C12 O1 1.215(7)
C12 C13 1.463(8)
C3 C2 1.499(7)
C3 C10 1.535(9)
C3 C4 1.535(10)
C3 H3 0.98
C2 C1 1.510(6)
C1 C9 1.523(9)
C1 C8 1.539(10)
C1 H1 0.98
C16 C17 1.362(10)
C16 H16 0.93
C10 C7 1.500(11)
C10 H10A 0.97
C10 H10B 0.97
C14 C13 1.336(9)
C14 H14 0.93
C19 C18 1.381(9)
C19 H19 0.93
C6 C5 1.508(9)
C6 C7 1.511(9)
C6 H6A 0.97
C6 H6B 0.97
C5 C9 1.520(10)
C5 C4 1.523(12)
C5 H5 0.98
C13 H13 0.93
C7 C8 1.496(11)
C7 H7 0.98
C9 H9A 0.97
C9 H9B 0.97
C8 H8A 0.97
C8 H8B 0.97
C4 H4A 0.97
C4 H4B 0.97
C17 C18 1.385(10)
C17 H17 0.93
C18 H18 0.93

loop_
_geom_torsion_atom_site_label_1
_geom_torsion_atom_site_label_2
_geom_torsion_atom_site_label_3
_geom_torsion_atom_site_label_4
_geom_torsion
C16 C15 C20 C19 -4.6(8)
C14 C15 C20 C19 171.6(5)
C16 C15 C20 C11 176.6(5)
C14 C15 C20 C11 -7.1(7)
C2 C11 C20 C19 39.6(8)
C12 C11 C20 C19 -150.3(5)
C2 C11 C20 C15 -141.7(5)
C12 C11 C20 C15 28.4(6)
C2 C11 C12 O1 -42.7(8)
C20 C11 C12 O1 146.9(5)
C2 C11 C12 C13 135.6(5)
C20 C11 C12 C13 -34.8(6)
C20 C11 C2 C3 7.4(7)
C12 C11 C2 C3 -162.2(5)
C20 C11 C2 C1 -179.0(5)
C12 C11 C2 C1 11.4(7)
C10 C3 C2 C11 115.9(5)
C4 C3 C2 C11 -126.1(5)
C10 C3 C2 C1 -58.5(6)
C4 C3 C2 C1 59.5(6)
C11 C2 C1 C9 125.8(5)
C3 C2 C1 C9 -59.8(6)
C11 C2 C1 C8 -115.8(6)
C3 C2 C1 C8 58.6(6)
C20 C15 C16 C17 0.0(9)
C14 C15 C16 C17 -176.2(6)
C2 C3 C10 C7 60.5(6)
C4 C3 C10 C7 -58.9(7)
C20 C15 C14 C13 -8.0(8)
C16 C15 C14 C13 168.1(5)
C15 C20 C19 C18 4.9(9)
C11 C20 C19 C18 -176.3(6)
C7 C6 C5 C9 -59.5(7)
C7 C6 C5 C4 60.3(8)
C15 C14 C13 C12 0.0(9)
O1 C12 C13 C14 -159.8(6)
C11 C12 C13 C14 21.8(8)
C3 C10 C7 C8 -61.8(7)
C3 C10 C7 C6 59.7(7)
C5 C6 C7 C8 59.8(8)
C5 C6 C7 C10 -59.4(7)
C6 C5 C9 C1 59.9(7)
C4 C5 C9 C1 -60.5(8)
C2 C1 C9 C5 60.5(7)
C8 C1 C9 C5 -57.7(8)
C10 C7 C8 C1 61.9(8)
C6 C7 C8 C1 -59.3(8)
C2 C1 C8 C7 -60.9(8)
C9 C1 C8 C7 57.6(9)
C6 C5 C4 C3 -61.7(8)
C9 C5 C4 C3 59.0(8)
C2 C3 C4 C5 -59.1(7)
C10 C3 C4 C5 59.6(8)
C15 C16 C17 C18 4.5(11)
C20 C19 C18 C17 -0.5(11)
C16 C17 C18 C19 -4.3(11)
